data_7225347
loop_
_publ_author_name
'Chen, Shufang'
'Hu, Jiyong'
'Zhao, Jin'an'
'Zhang, Jin'
'Yu, Huaibin'
'Zhi, Shuangcheng'
'Zhang, Junshuai'
'Gong, Zhanqiang'

_publ_section_title
;
 Two cyclohexane-type octadecanuclear metalla-macrocycle-based metal
 organic frameworks and adsorption properties
;
_journal_issue 28
_journal_name_full CrystEngComm
_journal_page_first 5353
_journal_paper_doi 10.1039/C6CE00494F
_journal_volume 18
_journal_year 2016
_chemical_formula_moiety '0.02(C2208 H2112 N192 Ni48 O384 S96)'
_chemical_formula_sum 'C46 H44 N4 Ni O8 S2'
_chemical_formula_weight 903.68
_chemical_name_systematic
;
 ?
;
_space_group_crystal_system cubic
_space_group_IT_number 230
_space_group_name_Hall '-I 4bd 2c 3'
_space_group_name_H-M_alt 'I a -3 d'
_symmetry_space_group_name_Hall '-I 4bd 2c 3'
_symmetry_space_group_name_H-M 'I a -3 d'
_atom_sites_solution_hydrogens geom
_audit_creation_date 2016-02-01
_audit_creation_method
;
Olex2 1.2
(compiled 2015.09.30 svn.r3233 for OlexSys, GUI svn.r5103)
;
_audit_update_record
;
2016-02-01 deposited with the CCDC.
2016-05-27 downloaded from the CCDC.
;
_cell_angle_alpha 90
_cell_angle_beta 90
_cell_angle_gamma 90
_cell_formula_units_Z 48
_cell_length_a 42.3668(2)
_cell_length_b 42.3668(2)
_cell_length_c 42.3668(2)
_cell_measurement_reflns_used 11616
_cell_measurement_temperature 100.00(11)
_cell_measurement_theta_max 73.5291
_cell_measurement_theta_min 3.2960
_cell_volume 76046.1(6)
_computing_cell_refinement
;
CrysAlisPro, Agilent Technologies,
Version 1.171.35.21 (release 20-01-2012 CrysAlis171 .NET)
(compiled Jan 23 2012,18:06:46)
;
_computing_data_collection
;
CrysAlisPro, Agilent Technologies,
Version 1.171.35.21 (release 20-01-2012 CrysAlis171 .NET)
(compiled Jan 23 2012,18:06:46)
;
_computing_data_reduction
;
CrysAlisPro, Agilent Technologies,
Version 1.171.35.21 (release 20-01-2012 CrysAlis171 .NET)
(compiled Jan 23 2012,18:06:46)
;
_computing_molecular_graphics 'Olex2 (Dolomanov et al., 2009)'
_computing_publication_material 'Olex2 (Dolomanov et al., 2009)'
_computing_structure_refinement 'ShelXL (Sheldrick, 2015)'
_computing_structure_solution 'SIR2004 (Burla et al., 2007)'
_diffrn_ambient_temperature 100.00(11)
_diffrn_detector_area_resol_mean 10.5281
_diffrn_measured_fraction_theta_full 0.991
_diffrn_measured_fraction_theta_max 0.975
_diffrn_measurement_details
;
  1 omega  -23.00   31.00   1.0000   23.9300
omega____ theta____ kappa____ phi______ frames
    -      -40.4835   77.0000 -180.0000 54

  2 omega  137.00  163.00   1.0000  100.7100
omega____ theta____ kappa____ phi______ frames
    -      107.4530   77.0000 -180.0000 26

  3 omega  103.00  176.00   1.0000  100.7100
omega____ theta____ kappa____ phi______ frames
    -      107.4530   77.0000   90.0000 73
;
_diffrn_measurement_device_type 'SuperNova, Dual, Cu at zero, Atlas'
_diffrn_measurement_method '\w scans'
_diffrn_orient_matrix_UB_11 -0.0235845000
_diffrn_orient_matrix_UB_12 0.0249113000
_diffrn_orient_matrix_UB_13 0.0120888000
_diffrn_orient_matrix_UB_21 0.0007381000
_diffrn_orient_matrix_UB_22 -0.0152962000
_diffrn_orient_matrix_UB_23 0.0329826000
_diffrn_orient_matrix_UB_31 0.0276626000
_diffrn_orient_matrix_UB_32 0.0216211000
_diffrn_orient_matrix_UB_33 0.0094164000
_diffrn_radiation_monochromator mirror
_diffrn_radiation_type CuK\a
_diffrn_radiation_wavelength 1.54184
_diffrn_reflns_av_unetI/netI 0.0199
_diffrn_reflns_Laue_measured_fraction_full 0.991
_diffrn_reflns_Laue_measured_fraction_max 0.975
_diffrn_reflns_point_group_measured_fraction_full 0.991
_diffrn_reflns_point_group_measured_fraction_max 0.975
_diffrn_reflns_theta_full 67.684
_diffrn_reflns_theta_max 73.691
_diffrn_reflns_theta_min 3.904
_diffrn_source 'SuperNova (Cu) X-ray Source'
_exptl_absorpt_coefficient_mu 1.388
_exptl_absorpt_correction_T_max 1.00000
_exptl_absorpt_correction_T_min 0.69037
_exptl_absorpt_correction_type multi-scan
_exptl_absorpt_process_details
;
CrysAlisPro, Agilent Technologies,
Version 1.171.35.21 (release 20-01-2012 CrysAlis171 .NET)
(compiled Jan 23 2012,18:06:46)
Empirical absorption correction using spherical harmonics,
 implemented in SCALE3 ABSPACK scaling algorithm.
;
_exptl_crystal_colour green
_exptl_crystal_density_diffrn 0.947
_exptl_crystal_description block
_exptl_crystal_F_000 22656
_exptl_crystal_size_max 0.2
_exptl_crystal_size_mid 0.16
_exptl_crystal_size_min 0.13
_refine_diff_density_max 1.397
_refine_diff_density_min -1.060
_refine_diff_density_rms 0.092
_refine_ls_extinction_method none
_refine_ls_goodness_of_fit_ref 1.051
_refine_ls_hydrogen_treatment constr
_refine_ls_matrix_type full
_refine_ls_number_parameters 277
_refine_ls_number_reflns 6263
_refine_ls_number_restraints 5
_refine_ls_restrained_S_all 1.057
_refine_ls_R_factor_all 0.1033
_refine_ls_R_factor_gt 0.0869
_refine_ls_shift/su_max 0.001
_refine_ls_shift/su_mean 0.000
_refine_ls_structure_factor_coef Fsqd
_refine_ls_weighting_details 'w=1/[\s^2^(Fo^2^)+(0.2500P)^2^] where P=(Fo^2^+2Fc^2^)/3'
_refine_ls_weighting_scheme calc
_refine_ls_wR_factor_gt 0.2801
_refine_ls_wR_factor_ref 0.3084
_reflns_Friedel_coverage 0.000
_reflns_number_gt 4744
_reflns_number_total 6263
_reflns_threshold_expression 'I > 2\s(I)'
_cod_data_source_file c6ce00494f2.cif
_cod_data_source_block 1
_cod_depositor_comments 'Adding full bibliography for 7225347--7225348.cif.'
_cod_original_cell_volume 76046.0(13)
_cod_database_code 7225347
_shelxl_version_number 2014-3
_shelx_space_group_comment
;
The symmetry employed for this shelxl refinement is uniquely defined
by the following loop, which should always be used as a source of
symmetry information in preference to the above space-group names.
They are only intended as comments.
;
_reflns_odcompleteness_completeness 99.71
_reflns_odcompleteness_iscentric 1
_reflns_odcompleteness_theta 66.97
_olex2_refinement_description
;
1. Fixed Uiso
 At 1.2 times of:
  All C(H) groups, All C(H,H) groups
 At 1.5 times of:
  All C(H,H,H) groups
2. Restrained distances
 S1-C1
 1.73 with sigma of 0.02
 C2-C1
 1.384 with sigma of 0.02
 C3-C2
 1.311 with sigma of 0.02
 C4-C3
 1.462 with sigma of 0.02
 S1-C4
 1.703 with sigma of 0.02
3.a Secondary CH2 refined with riding coordinates:
 C16(H16A,H16B), C5(H5A,H5B), C12(H12A,H12B), C13(H13A,H13B), C14(H14A,H14B)
3.b Aromatic/amide H refined with riding coordinates:
 C19(H19), C18(H18), C8(H8), C10(H10), C22(H22), C21(H21), C3(H3), C1(H1),
 C2(H2)
3.c Idealised Me refined as rotating group:
 C15(H15A,H15B,H15C)
;
_olex2_submission_special_instructions 'No special instructions were received'

loop_
_space_group_symop_operation_xyz
'x, y, z'
'-y+1/4, x+3/4, z+1/4'
'x, -y, -z+1/2'
'z, x, y'
'-x+1/2, -y, z+1/2'
'-y+1/4, -x+1/4, -z+1/4'
'y+1/4, x+3/4, -z+3/4'
'z+1/4, -y+1/4, x+3/4'
'-x+1/4, z+3/4, y+1/4'
'-z+1/2, x, -y'
'z, -x, -y+1/2'
'y, z, x'
'y+1/4, -x+1/4, z+3/4'
'-x+1/2, y, -z'
'-z+1/2, -x, y+1/2'
'-z+1/4, -y+1/4, -x+1/4'
'-x+1/4, -z+1/4, -y+1/4'
'z+1/4, y+3/4, -x+3/4'
'x+1/4, z+3/4, -y+3/4'
'-z+1/4, y+3/4, x+1/4'
'-y, -z+1/2, x'
'y, -z, -x+1/2'
'-y+1/2, z, -x'
'x+1/4, -z+1/4, y+3/4'
'x+1/2, y+1/2, z+1/2'
'-y+3/4, x+5/4, z+3/4'
'x+1/2, -y+1/2, -z+1'
'z+1/2, x+1/2, y+1/2'
'-x+1, -y+1/2, z+1'
'-y+3/4, -x+3/4, -z+3/4'
'y+3/4, x+5/4, -z+5/4'
'z+3/4, -y+3/4, x+5/4'
'-x+3/4, z+5/4, y+3/4'
'-z+1, x+1/2, -y+1/2'
'z+1/2, -x+1/2, -y+1'
'y+1/2, z+1/2, x+1/2'
'y+3/4, -x+3/4, z+5/4'
'-x+1, y+1/2, -z+1/2'
'-z+1, -x+1/2, y+1'
'-z+3/4, -y+3/4, -x+3/4'
'-x+3/4, -z+3/4, -y+3/4'
'z+3/4, y+5/4, -x+5/4'
'x+3/4, z+5/4, -y+5/4'
'-z+3/4, y+5/4, x+3/4'
'-y+1/2, -z+1, x+1/2'
'y+1/2, -z+1/2, -x+1'
'-y+1, z+1/2, -x+1/2'
'x+3/4, -z+3/4, y+5/4'
'-x, -y, -z'
'y-1/4, -x-3/4, -z-1/4'
'-x, y, z-1/2'
'-z, -x, -y'
'x-1/2, y, -z-1/2'
'y-1/4, x-1/4, z-1/4'
'-y-1/4, -x-3/4, z-3/4'
'-z-1/4, y-1/4, -x-3/4'
'x-1/4, -z-3/4, -y-1/4'
'z-1/2, -x, y'
'-z, x, y-1/2'
'-y, -z, -x'
'-y-1/4, x-1/4, -z-3/4'
'x-1/2, -y, z'
'z-1/2, x, -y-1/2'
'z-1/4, y-1/4, x-1/4'
'x-1/4, z-1/4, y-1/4'
'-z-1/4, -y-3/4, x-3/4'
'-x-1/4, -z-3/4, y-3/4'
'z-1/4, -y-3/4, -x-1/4'
'y, z-1/2, -x'
'-y, z, x-1/2'
'y-1/2, -z, x'
'-x-1/4, z-1/4, -y-3/4'
'-x+1/2, -y+1/2, -z+1/2'
'y+1/4, -x-1/4, -z+1/4'
'-x+1/2, y+1/2, z'
'-z+1/2, -x+1/2, -y+1/2'
'x, y+1/2, -z'
'y+1/4, x+1/4, z+1/4'
'-y+1/4, -x-1/4, z-1/4'
'-z+1/4, y+1/4, -x-1/4'
'x+1/4, -z-1/4, -y+1/4'
'z, -x+1/2, y+1/2'
'-z+1/2, x+1/2, y'
'-y+1/2, -z+1/2, -x+1/2'
'-y+1/4, x+1/4, -z-1/4'
'x, -y+1/2, z+1/2'
'z, x+1/2, -y'
'z+1/4, y+1/4, x+1/4'
'x+1/4, z+1/4, y+1/4'
'-z+1/4, -y-1/4, x-1/4'
'-x+1/4, -z-1/4, y-1/4'
'z+1/4, -y-1/4, -x+1/4'
'y+1/2, z, -x+1/2'
'-y+1/2, z+1/2, x'
'y, -z+1/2, x+1/2'
'-x+1/4, z+1/4, -y-1/4'

loop_
_atom_site_label
_atom_site_type_symbol
_atom_site_fract_x
_atom_site_fract_y
_atom_site_fract_z
_atom_site_U_iso_or_equiv
_atom_site_adp_type
_atom_site_occupancy
_atom_site_site_symmetry_order
_atom_site_calc_flag
_atom_site_refinement_flags_posn
_atom_site_refinement_flags_adp
_atom_site_refinement_flags_occupancy
Ni1 Ni 0.3750 0.64550(2) 0.39550(2) 0.0404(3) Uani 1 2 d S T P
S1 S 0.37478(4) 0.56280(3) 0.49995(4) 0.0865(5) Uani 1 1 d D . .
O1 O 0.35803(5) 0.65197(6) 0.44248(5) 0.0446(5) Uani 1 1 d . . .
O2 O 0.40152(5) 0.62599(6) 0.43311(5) 0.0454(5) Uani 1 1 d . . .
O4 O 0.19896(5) 0.65965(5) 0.54218(6) 0.0475(6) Uani 1 1 d . . .
O3 O 0.18921(6) 0.71129(6) 0.54158(11) 0.0810(12) Uani 1 1 d . . .
N1 N 0.36498(7) 0.63711(7) 0.59189(6) 0.0436(6) Uani 1 1 d . . .
N2 N 0.35822(6) 0.67654(6) 0.55873(7) 0.0404(6) Uani 1 1 d . . .
C7 C 0.38248(7) 0.63742(7) 0.45259(7) 0.0398(6) Uani 1 1 d . . .
C11 C 0.35577(7) 0.66685(8) 0.58905(8) 0.0430(7) Uani 1 1 d . . .
C6 C 0.38836(7) 0.63468(7) 0.48739(7) 0.0381(6) Uani 1 1 d . . .
C19 C 0.26215(7) 0.66704(7) 0.54125(7) 0.0404(6) Uani 1 1 d . . .
H19 H 0.2533 0.6465 0.5405 0.048 Uiso 1 1 calc R . .
C18 C 0.29447(7) 0.67072(7) 0.54244(8) 0.0389(6) Uani 1 1 d . . .
H18 H 0.3077 0.6526 0.5427 0.047 Uiso 1 1 calc R . .
C8 C 0.37021(7) 0.65182(7) 0.50675(8) 0.0393(6) Uani 1 1 d . . .
H8 H 0.3562 0.6662 0.4969 0.047 Uiso 1 1 calc R . .
C9 C 0.36935(7) 0.65109(7) 0.54091(8) 0.0397(6) Uani 1 1 d . . .
C17 C 0.30798(8) 0.70068(7) 0.54329(9) 0.0445(7) Uani 1 1 d . . .
C10 C 0.37370(7) 0.62728(7) 0.56210(7) 0.0394(6) Uani 1 1 d . . .
H10 H 0.3816 0.6069 0.5571 0.047 Uiso 1 1 calc R . .
C16 C 0.34338(7) 0.70523(7) 0.54608(9) 0.0439(7) Uani 1 1 d . . .
H16A H 0.3523 0.7101 0.5251 0.053 Uiso 1 1 calc R . .
H16B H 0.3479 0.7233 0.5602 0.053 Uiso 1 1 calc R . .
C5 C 0.41550(8) 0.61392(8) 0.49696(8) 0.0470(7) Uani 1 1 d . . .
H5A H 0.4205 0.6177 0.5195 0.056 Uiso 1 1 calc R . .
H5B H 0.4343 0.6197 0.4844 0.056 Uiso 1 1 calc R . .
C20 C 0.24257(7) 0.69323(7) 0.54113(9) 0.0467(7) Uani 1 1 d . . .
C4 C 0.40845(10) 0.57916(9) 0.49226(9) 0.0581(9) Uani 1 1 d D . .
C23 C 0.20740(8) 0.68932(8) 0.54168(10) 0.0517(8) Uani 1 1 d . . .
C22 C 0.28815(9) 0.72700(8) 0.54288(14) 0.0669(12) Uani 1 1 d . . .
H22 H 0.2970 0.7476 0.5434 0.080 Uiso 1 1 calc R . .
C21 C 0.25554(9) 0.72338(8) 0.54164(14) 0.0672(12) Uani 1 1 d . . .
H21 H 0.2422 0.7414 0.5411 0.081 Uiso 1 1 calc R . .
C12 C 0.34514(9) 0.68721(8) 0.61566(10) 0.0527(8) Uani 1 1 d . . .
H12A H 0.3311 0.6748 0.6296 0.063 Uiso 1 1 calc R . .
H12B H 0.3328 0.7052 0.6071 0.063 Uiso 1 1 calc R . .
C13 C 0.37261(14) 0.69986(15) 0.63486(14) 0.0851(15) Uani 1 1 d . . .
H13A H 0.3846 0.7151 0.6219 0.102 Uiso 1 1 calc R . .
H13B H 0.3869 0.6822 0.6402 0.102 Uiso 1 1 calc R . .
C14 C 0.36161(19) 0.71668(18) 0.6664(2) 0.108(2) Uani 1 1 d . . .
H14A H 0.3483 0.7351 0.6609 0.130 Uiso 1 1 calc R . .
H14B H 0.3485 0.7018 0.6787 0.130 Uiso 1 1 calc R . .
C15 C 0.3880(3) 0.7273(3) 0.6861(2) 0.149(4) Uani 1 1 d . . .
H15A H 0.3984 0.7454 0.6760 0.223 Uiso 1 1 calc GR . .
H15B H 0.4032 0.7101 0.6886 0.223 Uiso 1 1 calc GR . .
H15C H 0.3800 0.7337 0.7068 0.223 Uiso 1 1 calc GR . .
C3 C 0.43230(8) 0.55315(9) 0.48132(9) 0.0538(9) Uani 1 1 d D . .
H3 H 0.4541 0.5556 0.4766 0.065 Uiso 1 1 calc R . .
C1 C 0.3847(2) 0.52709(15) 0.49022(18) 0.124(3) Uani 1 1 d D . .
H1 H 0.3712 0.5092 0.4914 0.149 Uiso 1 1 calc R . .
C2 C 0.4151(2) 0.5267(2) 0.4802(2) 0.146(4) Uani 1 1 d D . .
H2 H 0.4242 0.5077 0.4723 0.175 Uiso 1 1 calc R . .

loop_
_atom_site_aniso_label
_atom_site_aniso_U_11
_atom_site_aniso_U_22
_atom_site_aniso_U_33
_atom_site_aniso_U_23
_atom_site_aniso_U_13
_atom_site_aniso_U_12
Ni1 0.0333(4) 0.0440(3) 0.0440(3) 0.0109(3) -0.00140(18) 0.00140(18)
S1 0.1053(10) 0.0680(7) 0.0861(8) 0.0078(6) -0.0081(7) 0.0025(6)
O1 0.0340(10) 0.0525(12) 0.0473(11) 0.0116(10) 0.0009(8) 0.0024(9)
O2 0.0396(11) 0.0539(12) 0.0426(11) 0.0097(9) 0.0044(9) 0.0077(9)
O4 0.0367(10) 0.0408(11) 0.0651(14) -0.0043(10) 0.0048(10) -0.0015(8)
O3 0.0373(12) 0.0412(13) 0.164(4) -0.0006(17) -0.0048(17) 0.0064(10)
N1 0.0463(13) 0.0428(13) 0.0417(13) -0.0007(11) 0.0050(11) 0.0083(11)
N2 0.0363(12) 0.0334(11) 0.0515(14) 0.0019(10) 0.0038(10) 0.0015(9)
C7 0.0350(13) 0.0407(14) 0.0439(15) 0.0126(12) -0.0003(12) 0.0000(11)
C11 0.0376(13) 0.0415(14) 0.0497(16) -0.0014(13) 0.0002(12) 0.0051(12)
C6 0.0323(12) 0.0422(14) 0.0397(14) 0.0067(11) 0.0036(11) 0.0026(11)
C19 0.0397(14) 0.0328(12) 0.0487(15) 0.0019(11) 0.0059(12) -0.0041(11)
C18 0.0324(13) 0.0334(13) 0.0509(15) 0.0054(11) 0.0028(11) 0.0024(10)
C8 0.0334(13) 0.0380(13) 0.0465(15) 0.0100(12) 0.0013(11) 0.0007(11)
C9 0.0312(12) 0.0413(14) 0.0466(16) 0.0004(12) 0.0028(11) 0.0021(11)
C17 0.0394(15) 0.0338(14) 0.0603(18) 0.0014(12) 0.0038(13) -0.0020(12)
C10 0.0393(14) 0.0394(14) 0.0396(14) 0.0002(11) 0.0017(11) 0.0073(11)
C16 0.0367(14) 0.0355(13) 0.0595(18) 0.0061(13) 0.0017(13) -0.0002(11)
C5 0.0401(14) 0.0546(17) 0.0463(16) 0.0038(14) 0.0017(13) 0.0120(14)
C20 0.0338(14) 0.0365(14) 0.070(2) 0.0021(14) 0.0009(13) 0.0008(11)
C4 0.067(2) 0.0544(19) 0.0524(18) 0.0039(15) -0.0126(16) 0.0237(17)
C23 0.0371(15) 0.0407(16) 0.077(2) -0.0022(15) -0.0016(15) 0.0030(12)
C22 0.0451(18) 0.0293(14) 0.126(4) 0.0061(18) -0.003(2) -0.0046(13)
C21 0.0417(18) 0.0351(15) 0.125(4) 0.0088(19) -0.004(2) 0.0064(13)
C12 0.0580(19) 0.0418(16) 0.0584(19) -0.0114(14) 0.0089(16) 0.0086(14)
C13 0.083(3) 0.092(4) 0.079(3) -0.035(3) -0.002(3) -0.008(3)
C14 0.120(5) 0.090(4) 0.115(5) -0.028(4) 0.014(4) -0.010(4)
C15 0.180(9) 0.165(9) 0.102(5) -0.048(6) 0.008(6) -0.064(8)
C3 0.0484(17) 0.0517(18) 0.061(2) -0.0183(15) 0.0050(15) 0.0280(15)
C1 0.189(9) 0.068(3) 0.116(5) 0.032(3) -0.069(6) -0.028(4)
C2 0.177(9) 0.116(6) 0.145(7) -0.039(5) -0.069(7) 0.086(7)

loop_
_atom_type_symbol
_atom_type_description
_atom_type_scat_dispersion_real
_atom_type_scat_dispersion_imag
_atom_type_scat_source
C C 0.0181 0.0091 'International Tables Vol C Tables 4.2.6.8 and 6.1.1.4'
H H 0.0000 0.0000 'International Tables Vol C Tables 4.2.6.8 and 6.1.1.4'
N N 0.0311 0.0180 'International Tables Vol C Tables 4.2.6.8 and 6.1.1.4'
Ni Ni -3.0029 0.5091 'International Tables Vol C Tables 4.2.6.8 and 6.1.1.4'
O O 0.0492 0.0322 'International Tables Vol C Tables 4.2.6.8 and 6.1.1.4'
S S 0.3331 0.5567 'International Tables Vol C Tables 4.2.6.8 and 6.1.1.4'

loop_
_geom_angle_atom_site_label_1
_geom_angle_atom_site_label_2
_geom_angle_atom_site_label_3
_geom_angle
_geom_angle_site_symmetry_1
_geom_angle_site_symmetry_3
O1 Ni1 O1 82.76(13) . 33_544
O1 Ni1 C7 87.72(10) . 33_544
O1 Ni1 C7 31.28(9) 33_544 33_544
O2 Ni1 O1 95.08(9) 33_544 .
O2 Ni1 O1 61.78(8) . .
O2 Ni1 O1 95.08(9) . 33_544
O2 Ni1 O1 61.78(8) 33_544 33_544
O2 Ni1 O2 150.33(14) . 33_544
O2 Ni1 C7 30.54(10) 33_544 33_544
O2 Ni1 C7 123.78(10) . 33_544
N1 Ni1 O1 154.28(9) 68_576 33_544
N1 Ni1 O1 93.38(10) 68_576 .
N1 Ni1 O1 93.38(10) 52_666 33_544
N1 Ni1 O1 154.28(9) 52_666 .
N1 Ni1 O2 93.46(10) 68_576 33_544
N1 Ni1 O2 105.50(10) 52_666 33_544
N1 Ni1 O2 93.46(10) 52_666 .
N1 Ni1 O2 105.50(10) 68_576 .
N1 Ni1 N1 100.47(17) 68_576 52_666
N1 Ni1 C7 123.52(10) 68_576 33_544
N1 Ni1 C7 102.15(10) 52_666 33_544
C4 S1 C1 96.9(4) . .
C7 O1 Ni1 88.72(19) . .
C7 O2 Ni1 90.19(18) . .
C11 N1 Ni1 130.5(2) . 60_666
C11 N1 C10 106.4(3) . .
C10 N1 Ni1 119.2(2) . 60_666
C11 N2 C9 107.8(3) . .
C11 N2 C16 124.4(3) . .
C9 N2 C16 125.8(3) . .
O1 C7 C6 120.1(3) . .
O2 C7 O1 119.2(3) . .
O2 C7 C6 120.7(3) . .
N1 C11 N2 110.6(3) . .
N1 C11 C12 124.9(3) . .
N2 C11 C12 124.5(3) . .
C7 C6 C5 115.9(3) . .
C8 C6 C7 117.7(3) . .
C8 C6 C5 126.3(3) . .
C18 C19 H19 119.9 . .
C18 C19 C20 120.3(3) . .
C20 C19 H19 119.9 . .
C19 C18 H18 119.6 . .
C19 C18 C17 120.8(3) . .
C17 C18 H18 119.6 . .
C6 C8 H8 116.0 . .
C6 C8 C9 128.0(3) . .
C9 C8 H8 116.0 . .
N2 C9 C8 122.1(3) . .
C10 C9 N2 105.1(3) . .
C10 C9 C8 132.1(3) . .
C18 C17 C16 121.6(3) . .
C18 C17 C22 118.7(3) . .
C22 C17 C16 119.6(3) . .
N1 C10 H10 125.0 . .
C9 C10 N1 110.1(3) . .
C9 C10 H10 125.0 . .
N2 C16 C17 110.3(2) . .
N2 C16 H16A 109.6 . .
N2 C16 H16B 109.6 . .
C17 C16 H16A 109.6 . .
C17 C16 H16B 109.6 . .
H16A C16 H16B 108.1 . .
C6 C5 H5A 109.1 . .
C6 C5 H5B 109.1 . .
C6 C5 C4 112.5(3) . .
H5A C5 H5B 107.8 . .
C4 C5 H5A 109.1 . .
C4 C5 H5B 109.1 . .
C19 C20 C23 120.4(3) . .
C19 C20 C21 119.9(3) . .
C21 C20 C23 119.6(3) . .
C5 C4 S1 124.3(3) . .
C5 C4 C3 126.6(4) . .
C3 C4 S1 109.1(3) . .
O4 C23 C20 112.2(3) . .
O3 C23 O4 124.5(3) . .
O3 C23 C20 123.3(3) . .
C17 C22 H22 119.7 . .
C21 C22 C17 120.6(3) . .
C21 C22 H22 119.7 . .
C20 C21 C22 119.6(3) . .
C20 C21 H21 120.2 . .
C22 C21 H21 120.2 . .
C11 C12 H12A 109.2 . .
C11 C12 H12B 109.2 . .
C11 C12 C13 112.2(3) . .
H12A C12 H12B 107.9 . .
C13 C12 H12A 109.2 . .
C13 C12 H12B 109.2 . .
C12 C13 H13A 109.1 . .
C12 C13 H13B 109.1 . .
C12 C13 C14 112.6(5) . .
H13A C13 H13B 107.8 . .
C14 C13 H13A 109.1 . .
C14 C13 H13B 109.1 . .
C13 C14 H14A 108.9 . .
C13 C14 H14B 108.9 . .
H14A C14 H14B 107.8 . .
C15 C14 C13 113.2(7) . .
C15 C14 H14A 108.9 . .
C15 C14 H14B 108.9 . .
C14 C15 H15A 109.5 . .
C14 C15 H15B 109.5 . .
C14 C15 H15C 109.5 . .
H15A C15 H15B 109.5 . .
H15A C15 H15C 109.5 . .
H15B C15 H15C 109.5 . .
C4 C3 H3 127.8 . .
C2 C3 C4 104.5(5) . .
C2 C3 H3 127.8 . .
S1 C1 H1 125.2 . .
C2 C1 S1 109.7(6) . .
C2 C1 H1 125.2 . .
C3 C2 C1 119.6(6) . .
C3 C2 H2 120.2 . .
C1 C2 H2 120.2 . .

loop_
_geom_bond_atom_site_label_1
_geom_bond_atom_site_label_2
_geom_bond_distance
_geom_bond_site_symmetry_2
Ni1 O1 2.134(2) 33_544
Ni1 O1 2.134(2) .
Ni1 O2 2.118(2) .
Ni1 O2 2.118(2) 33_544
Ni1 N1 2.019(3) 52_666
Ni1 N1 2.019(3) 68_576
Ni1 C7 2.463(3) 33_544
S1 C4 1.619(5) .
S1 C1 1.623(8) .
O1 C7 1.279(4) .
O2 C7 1.252(4) .
O4 C23 1.307(4) .
O3 C23 1.208(4) .
N1 Ni1 2.019(3) 60_666
N1 C11 1.325(4) .
N1 C10 1.379(4) .
N2 C11 1.352(4) .
N2 C9 1.398(4) .
N2 C16 1.470(4) .
C7 C6 1.500(4) .
C11 C12 1.489(5) .
C6 C8 1.339(4) .
C6 C5 1.503(4) .
C19 H19 0.9500 .
C19 C18 1.379(4) .
C19 C20 1.385(4) .
C18 H18 0.9500 .
C18 C17 1.393(4) .
C8 H8 0.9500 .
C8 C9 1.448(4) .
C9 C10 1.363(4) .
C17 C16 1.517(4) .
C17 C22 1.396(5) .
C10 H10 0.9500 .
C16 H16A 0.9900 .
C16 H16B 0.9900 .
C5 H5A 0.9900 .
C5 H5B 0.9900 .
C5 C4 1.516(5) .
C20 C23 1.500(4) .
C20 C21 1.391(5) .
C4 C3 1.565(4) .
C22 H22 0.9500 .
C22 C21 1.391(5) .
C21 H21 0.9500 .
C12 H12A 0.9900 .
C12 H12B 0.9900 .
C12 C13 1.518(7) .
C13 H13A 0.9900 .
C13 H13B 0.9900 .
C13 C14 1.584(8) .
C14 H14A 0.9900 .
C14 H14B 0.9900 .
C14 C15 1.465(12) .
C15 H15A 0.9800 .
C15 H15B 0.9800 .
C15 H15C 0.9800 .
C3 H3 0.9500 .
C3 C2 1.337(11) .
C1 H1 0.9500 .
C1 C2 1.359(12) .
C2 H2 0.9500 .

loop_
_geom_torsion_atom_site_label_1
_geom_torsion_atom_site_label_2
_geom_torsion_atom_site_label_3
_geom_torsion_atom_site_label_4
_geom_torsion
_geom_torsion_site_symmetry_1
Ni1 O1 C7 O2 -3.8(3) .
Ni1 O1 C7 C6 175.2(3) .
Ni1 O2 C7 O1 3.8(3) .
Ni1 O2 C7 C6 -175.2(3) .
Ni1 N1 C11 N2 -157.2(2) 60_666
Ni1 N1 C11 C12 24.6(5) 60_666
Ni1 N1 C10 C9 159.3(2) 60_666
S1 C4 C3 C2 4.4(5) .
S1 C1 C2 C3 3.9(10) .
O1 C7 C6 C8 -10.0(4) .
O1 C7 C6 C5 172.9(3) .
O2 C7 C6 C8 168.9(3) .
O2 C7 C6 C5 -8.1(4) .
N1 C11 C12 C13 78.2(5) .
N2 C11 C12 C13 -99.7(5) .
N2 C9 C10 N1 1.4(3) .
C7 C6 C8 C9 173.9(3) .
C7 C6 C5 C4 -72.2(4) .
C11 N1 C10 C9 -0.9(4) .
C11 N2 C9 C8 170.5(3) .
C11 N2 C9 C10 -1.4(3) .
C11 N2 C16 C17 -72.3(4) .
C11 C12 C13 C14 -170.3(5) .
C6 C8 C9 N2 157.3(3) .
C6 C8 C9 C10 -33.3(5) .
C6 C5 C4 S1 -40.1(4) .
C6 C5 C4 C3 143.7(3) .
C19 C18 C17 C16 177.2(3) .
C19 C18 C17 C22 -0.1(6) .
C19 C20 C23 O4 -0.1(5) .
C19 C20 C23 O3 -179.9(4) .
C19 C20 C21 C22 -1.2(7) .
C18 C19 C20 C23 -176.5(3) .
C18 C19 C20 C21 1.2(6) .
C18 C17 C16 N2 -20.1(5) .
C18 C17 C22 C21 0.0(7) .
C8 C6 C5 C4 111.1(4) .
C8 C9 C10 N1 -169.4(3) .
C9 N2 C11 N1 0.9(4) .
C9 N2 C11 C12 179.1(3) .
C9 N2 C16 C17 89.3(4) .
C17 C22 C21 C20 0.7(8) .
C10 N1 C11 N2 0.0(4) .
C10 N1 C11 C12 -178.2(3) .
C16 N2 C11 N1 165.2(3) .
C16 N2 C11 C12 -16.6(5) .
C16 N2 C9 C8 6.5(4) .
C16 N2 C9 C10 -165.4(3) .
C16 C17 C22 C21 -177.3(5) .
C5 C6 C8 C9 -9.5(5) .
C5 C4 C3 C2 -178.9(5) .
C20 C19 C18 C17 -0.5(5) .
C4 S1 C1 C2 -0.5(6) .
C4 C3 C2 C1 -5.2(9) .
C23 C20 C21 C22 176.5(5) .
C22 C17 C16 N2 157.1(4) .
C21 C20 C23 O4 -177.8(4) .
C21 C20 C23 O3 2.3(7) .
C12 C13 C14 C15 176.6(7) .
C1 S1 C4 C5 -179.0(4) .
C1 S1 C4 C3 -2.2(4) .

loop_
_platon_squeeze_void_nr
_platon_squeeze_void_average_x
_platon_squeeze_void_average_y
_platon_squeeze_void_average_z
_platon_squeeze_void_volume
_platon_squeeze_void_count_electrons
_platon_squeeze_void_content
1 0.000 -0.004 -0.001 27688 3363 ' '
2 0.784 0.034 0.125 10 8 ' '
3 0.284 0.034 0.375 10 8 ' '
4 0.216 0.034 0.625 9 8 ' '
5 0.716 0.034 0.875 9 8 ' '
6 0.466 0.125 0.216 9 8 ' '
7 0.966 0.125 0.284 9 8 ' '
8 0.534 0.125 0.716 10 8 ' '
9 0.034 0.125 0.784 10 8 ' '
10 0.625 0.216 0.034 9 8 ' '
11 0.125 0.216 0.466 9 8 ' '
12 0.375 0.216 0.534 9 8 ' '
13 0.875 0.216 0.966 9 8 ' '
14 0.375 0.284 0.034 10 8 ' '
15 0.875 0.284 0.466 9 8 ' '
16 0.625 0.284 0.534 10 8 ' '
17 0.125 0.284 0.966 9 8 ' '
18 0.534 0.375 0.216 10 8 ' '
19 0.034 0.375 0.284 10 8 ' '
20 0.466 0.375 0.716 9 8 ' '
21 0.966 0.375 0.784 9 8 ' '
22 0.216 0.466 0.125 9 8 ' '
23 0.716 0.466 0.375 9 8 ' '
24 0.784 0.466 0.625 10 8 ' '
25 0.284 0.466 0.875 10 8 ' '
26 0.716 0.534 0.125 9 8 ' '
27 0.216 0.534 0.375 9 8 ' '
28 0.284 0.534 0.625 10 8 ' '
29 0.784 0.534 0.875 10 8 ' '
30 0.034 0.625 0.216 10 8 ' '
31 0.534 0.625 0.284 10 8 ' '
32 0.966 0.625 0.716 9 8 ' '
33 0.466 0.625 0.784 9 8 ' '
34 0.875 0.716 0.034 9 8 ' '
35 0.375 0.716 0.466 9 8 ' '
36 0.125 0.716 0.534 9 8 ' '
37 0.625 0.716 0.966 9 8 ' '
38 0.125 0.784 0.034 10 8 ' '
39 0.625 0.784 0.466 9 8 ' '
40 0.875 0.784 0.534 10 8 ' '
41 0.375 0.784 0.966 9 8 ' '
42 0.966 0.875 0.216 9 8 ' '
43 0.466 0.875 0.284 9 8 ' '
44 0.034 0.875 0.716 10 8 ' '
45 0.534 0.875 0.784 10 8 ' '
46 0.284 0.966 0.125 10 8 ' '
47 0.784 0.966 0.375 10 8 ' '
48 0.716 0.966 0.625 9 8 ' '
49 0.216 0.966 0.875 9 8 ' '
